data_4021574
loop_
_publ_author_name
'Marco Oliana'
'Frank King'
'Peter N. Horton'
'M. B. Hursthouse'
'King Kuok (Mimi) Hii'

_publ_section_title
;
 Practical Synthesis of Chiral Vinylphosphine Oxides by Direct
 Nucleophilic Substitution. Stereodivergent Synthesis
 of Aminophosphine Ligands
;
_journal_name_full 'Journal of Organic Chemistry'
_journal_page_first 2472
_journal_page_last 2479
_journal_paper_doi 10.1021/jo052575q
_journal_volume 71
_journal_year 2006
_chemical_absolute_configuration rmad
_chemical_formula_sum 'C10 H13 O P'
_chemical_formula_weight 180.17
_chemical_name_systematic
;
 ?
;
_space_group_IT_number 19
_symmetry_cell_setting orthorhombic
_symmetry_space_group_name_Hall 'P 2ac 2ab'
_symmetry_space_group_name_H-M 'P 21 21 21'
_atom_sites_solution_hydrogens geom
_atom_sites_solution_primary direct
_atom_sites_solution_secondary difmap
_audit_creation_method SHELXL-97
_cell_angle_alpha 90.00
_cell_angle_beta 90.00
_cell_angle_gamma 90.00
_cell_formula_units_Z 4
_cell_length_a 8.8844(2)
_cell_length_b 9.2378(2)
_cell_length_c 11.7132(3)
_cell_measurement_reflns_used 4355
_cell_measurement_temperature 120(2)
_cell_measurement_theta_max 27.485
_cell_measurement_theta_min 2.910
_cell_volume 961.33(4)
_computing_cell_refinement ' DENZO (Otwinowski & Minor, 1997) and COLLECT (Hooft, 1998)'
_computing_data_collection ' DENZO (Otwinowski and Minor, 1997)'
_computing_data_reduction ' DENZO (Otwinowski & Minor, 1997) and COLLECT (Hooft, 1998)'
_computing_molecular_graphics 'PLATON (Spek, 1990)'
_computing_structure_refinement 'SHELXL-97 (Sheldrick, 1997b)'
_computing_structure_solution 'SHELXS-97 (Sheldrick, 1997a)'
_diffrn_ambient_temperature 120(2)
_diffrn_detector_area_resol_mean 9.091
_diffrn_measured_fraction_theta_full 0.998
_diffrn_measured_fraction_theta_max 0.998
_diffrn_measurement_device_type 'Nonius KappaCCD Area Detector'
_diffrn_measurement_method '\f and \w scans to fill Ewald Sphere'
_diffrn_radiation_monochromator graphite
_diffrn_radiation_source 'Nonius FR591 rotating anode'
_diffrn_radiation_type MoK\a
_diffrn_radiation_wavelength 0.71073
_diffrn_reflns_av_R_equivalents 0.0759
_diffrn_reflns_av_sigmaI/netI 0.0282
_diffrn_reflns_limit_h_max 11
_diffrn_reflns_limit_h_min -11
_diffrn_reflns_limit_k_max 11
_diffrn_reflns_limit_k_min -11
_diffrn_reflns_limit_l_max 15
_diffrn_reflns_limit_l_min -15
_diffrn_reflns_number 25369
_diffrn_reflns_theta_full 27.48
_diffrn_reflns_theta_max 27.48
_diffrn_reflns_theta_min 3.18
_exptl_absorpt_coefficient_mu 0.235
_exptl_absorpt_correction_T_max 0.9633
_exptl_absorpt_correction_T_min 0.9201
_exptl_absorpt_correction_type multi-scan
_exptl_absorpt_process_details 'SORTAV Blessing (1997)'
_exptl_crystal_colour Colourless
_exptl_crystal_density_diffrn 1.245
_exptl_crystal_density_method 'not measured'
_exptl_crystal_description Shard
_exptl_crystal_F_000 384
_exptl_crystal_size_max 0.36
_exptl_crystal_size_mid 0.24
_exptl_crystal_size_min 0.16
_refine_diff_density_max 0.220
_refine_diff_density_min -0.275
_refine_diff_density_rms 0.041
_refine_ls_abs_structure_details 'Flack H D (1983), Acta Cryst. A39, 876-881'
_refine_ls_abs_structure_Flack -0.06(9)
_refine_ls_extinction_coef 0.030(3)
_refine_ls_extinction_expression Fc^*^=kFc[1+0.001xFc^2^\l^3^/sin(2\q)]^-1/4^
_refine_ls_extinction_method SHELXL
_refine_ls_goodness_of_fit_ref 1.099
_refine_ls_hydrogen_treatment constr
_refine_ls_matrix_type full
_refine_ls_number_parameters 111
_refine_ls_number_reflns 2205
_refine_ls_number_restraints 0
_refine_ls_restrained_S_all 1.099
_refine_ls_R_factor_all 0.0305
_refine_ls_R_factor_gt 0.0273
_refine_ls_shift/su_max 0.000
_refine_ls_shift/su_mean 0.000
_refine_ls_structure_factor_coef Fsqd
_refine_ls_weighting_details 'calc w=1/[\s^2^(Fo^2^)+(0.0283P)^2^+0.2606P] where P=(Fo^2^+2Fc^2^)/3'
_refine_ls_weighting_scheme calc
_refine_ls_wR_factor_gt 0.0653
_refine_ls_wR_factor_ref 0.0671
_reflns_number_gt 2084
_reflns_number_total 2205
_reflns_threshold_expression >2sigma(I)
_cod_data_source_file jo052575qsi20051214_112951.cif
_cod_depositor_comments
;
The following automatic conversions were performed:
'_symmetry_cell_setting' value 'Orthorhombic' changed to 'orthorhombic'
according to '/home/saulius/struct/CIF-dictionaries/cif_core.dic'
dictionary named 'cif_core.dic' version 2.4.1 from 2010-06-29.

Automatic conversion script
Id: cif_fix_enum 1527 2010-12-29 10:47:43Z saulius 
;
_cod_database_code 4021574

loop_
_symmetry_equiv_pos_as_xyz
'x, y, z'
'-x+1/2, -y, z+1/2'
'-x, y+1/2, -z+1/2'
'x+1/2, -y+1/2, -z'

loop_
_atom_site_label
_atom_site_type_symbol
_atom_site_fract_x
_atom_site_fract_y
_atom_site_fract_z
_atom_site_U_iso_or_equiv
_atom_site_adp_type
_atom_site_occupancy
_atom_site_symmetry_multiplicity
_atom_site_calc_flag
_atom_site_refinement_flags
C1 C -0.16260(15) 0.50059(14) 0.15917(13) 0.0165(3) Uani 1 1 d .
C2 C -0.22103(18) 0.39528(17) 0.08639(13) 0.0190(3) Uani 1 1 d .
H2 H -0.1547 0.3395 0.0404 0.023 Uiso 1 1 calc R
C3 C -0.37524(18) 0.37082(18) 0.08030(14) 0.0231(3) Uani 1 1 d .
H3 H -0.4140 0.2986 0.0306 0.028 Uiso 1 1 calc R
C4 C -0.47213(17) 0.45245(17) 0.14709(14) 0.0262(3) Uani 1 1 d .
H4 H -0.5775 0.4354 0.1437 0.031 Uiso 1 1 calc R
C5 C -0.41569(17) 0.55912(19) 0.21899(15) 0.0265(4) Uani 1 1 d .
H5 H -0.4828 0.6152 0.2641 0.032 Uiso 1 1 calc R
C6 C -0.26147(18) 0.58419(18) 0.22528(13) 0.0219(3) Uani 1 1 d .
H6 H -0.2233 0.6576 0.2741 0.026 Uiso 1 1 calc R
C7 C 0.08659(17) 0.57506(17) 0.30600(12) 0.0199(3) Uani 1 1 d .
H7 H 0.0306 0.6484 0.3438 0.024 Uiso 1 1 calc R
C8 C 0.19792(18) 0.51076(18) 0.36027(13) 0.0253(4) Uani 1 1 d .
H8A H 0.2546 0.4373 0.3232 0.030 Uiso 1 1 calc R
H8B H 0.2215 0.5379 0.4364 0.030 Uiso 1 1 calc R
C9 C 0.06959(18) 0.69102(17) 0.08196(14) 0.0221(3) Uani 1 1 d .
H9A H 0.0451 0.6725 0.0008 0.026 Uiso 1 1 calc R
H9B H -0.0003 0.7664 0.1101 0.026 Uiso 1 1 calc R
C10 C 0.23076(19) 0.74880(18) 0.08962(14) 0.0251(3) Uani 1 1 d .
H10A H 0.2557 0.7689 0.1696 0.038 Uiso 1 1 calc R
H10B H 0.2391 0.8382 0.0450 0.038 Uiso 1 1 calc R
H10C H 0.3007 0.6764 0.0592 0.038 Uiso 1 1 calc R
O1 O 0.12402(13) 0.39883(12) 0.11905(9) 0.0205(3) Uani 1 1 d .
P1 P 0.03876(4) 0.52692(4) 0.16237(3) 0.01516(11) Uani 1 1 d .

loop_
_atom_site_aniso_label
_atom_site_aniso_U_11
_atom_site_aniso_U_22
_atom_site_aniso_U_33
_atom_site_aniso_U_23
_atom_site_aniso_U_13
_atom_site_aniso_U_12
C1 0.0164(6) 0.0172(8) 0.0158(6) 0.0016(6) -0.0001(6) 0.0022(5)
C2 0.0204(7) 0.0176(7) 0.0188(7) 0.0004(6) -0.0016(6) 0.0007(6)
C3 0.0229(8) 0.0205(8) 0.0260(8) 0.0023(7) -0.0083(7) -0.0024(7)
C4 0.0154(7) 0.0292(8) 0.0341(9) 0.0037(7) -0.0025(7) -0.0006(7)
C5 0.0188(8) 0.0276(9) 0.0332(8) -0.0040(7) 0.0033(7) 0.0038(6)
C6 0.0198(8) 0.0212(7) 0.0245(7) -0.0038(6) 0.0006(6) 0.0003(6)
C7 0.0217(8) 0.0202(7) 0.0179(7) -0.0016(6) 0.0022(6) -0.0038(6)
C8 0.0276(8) 0.0255(8) 0.0227(8) 0.0021(6) -0.0029(6) -0.0049(7)
C9 0.0207(8) 0.0206(7) 0.0249(8) 0.0050(6) 0.0022(7) 0.0016(6)
C10 0.0257(8) 0.0212(8) 0.0284(8) 0.0038(7) 0.0059(7) -0.0038(7)
O1 0.0190(6) 0.0180(5) 0.0244(6) -0.0036(4) 0.0011(4) 0.0028(5)
P1 0.01463(17) 0.01407(17) 0.01679(17) -0.00016(14) 0.00023(14) 0.00025(15)

loop_
_atom_type_symbol
_atom_type_description
_atom_type_scat_dispersion_real
_atom_type_scat_dispersion_imag
_atom_type_scat_source
C C 0.0033 0.0016 'International Tables Vol C Tables 4.2.6.8 and 6.1.1.4'
H H 0.0000 0.0000 'International Tables Vol C Tables 4.2.6.8 and 6.1.1.4'
O O 0.0106 0.0060 'International Tables Vol C Tables 4.2.6.8 and 6.1.1.4'
P P 0.1023 0.0942 'International Tables Vol C Tables 4.2.6.8 and 6.1.1.4'

loop_
_geom_angle_atom_site_label_1
_geom_angle_atom_site_label_2
_geom_angle_atom_site_label_3
_geom_angle
C2 C1 C6 119.26(14)
C2 C1 P1 118.40(11)
C6 C1 P1 122.33(11)
C3 C2 C1 120.78(15)
C3 C2 H2 119.6
C1 C2 H2 119.6
C4 C3 C2 119.64(15)
C4 C3 H3 120.2
C2 C3 H3 120.2
C3 C4 C5 120.24(14)
C3 C4 H4 119.9
C5 C4 H4 119.9
C4 C5 C6 120.36(15)
C4 C5 H5 119.8
C6 C5 H5 119.8
C5 C6 C1 119.71(15)
C5 C6 H6 120.1
C1 C6 H6 120.1
C8 C7 P1 121.29(13)
C8 C7 H7 119.4
P1 C7 H7 119.4
C7 C8 H8A 120.0
C7 C8 H8B 120.0
H8A C8 H8B 120.0
C10 C9 P1 113.83(11)
C10 C9 H9A 108.8
P1 C9 H9A 108.8
C10 C9 H9B 108.8
P1 C9 H9B 108.8
H9A C9 H9B 107.7
C9 C10 H10A 109.5
C9 C10 H10B 109.5
H10A C10 H10B 109.5
C9 C10 H10C 109.5
H10A C10 H10C 109.5
H10B C10 H10C 109.5
O1 P1 C7 113.29(7)
O1 P1 C9 114.26(7)
C7 P1 C9 104.21(7)
O1 P1 C1 112.87(7)
C7 P1 C1 106.73(7)
C9 P1 C1 104.63(7)

loop_
_geom_bond_atom_site_label_1
_geom_bond_atom_site_label_2
_geom_bond_distance
C1 C2 1.394(2)
C1 C6 1.403(2)
C1 P1 1.8058(14)
C2 C3 1.390(2)
C2 H2 0.9500
C3 C4 1.386(2)
C3 H3 0.9500
C4 C5 1.390(2)
C4 H4 0.9500
C5 C6 1.392(2)
C5 H5 0.9500
C6 H6 0.9500
C7 C8 1.317(2)
C7 P1 1.7912(15)
C7 H7 0.9500
C8 H8A 0.9500
C8 H8B 0.9500
C9 C10 1.531(2)
C9 P1 1.8056(16)
C9 H9A 0.9900
C9 H9B 0.9900
C10 H10A 0.9800
C10 H10B 0.9800
C10 H10C 0.9800
O1 P1 1.4938(11)

loop_
_cod_related_entry_id
_cod_related_entry_database
_cod_related_entry_code
1 ChemSpider 9717651
